data_4078200
loop_
_publ_author_name
'Deacon, Glen B.'
'Gardiner, Michael G.'
'Junk, Peter C.'
'Townley, Josh P.'
'Wang, Jun'

_publ_section_title
;
 Rare-Earth Metalation of Calix[4]pyrrole/Calix[4]arene Free of
 Alkali-Metal Companions
;
_journal_issue 10
_journal_name_full Organometallics
_journal_page_first 3857
_journal_paper_doi 10.1021/om2011134
_journal_volume 31
_journal_year 2012
_chemical_formula_moiety 'C52 H80 N4 O4 Yb2'
_chemical_formula_sum 'C52 H80 N4 O4 Yb2'
_chemical_formula_weight 1171.28
_space_group_IT_number 88
_symmetry_cell_setting tetragonal
_symmetry_Int_Tables_number 88
_symmetry_space_group_name_Hall '-I 4ad'
_symmetry_space_group_name_H-M 'I 41/a :2'
_atom_sites_solution_hydrogens geom
_atom_sites_solution_primary direct
_atom_sites_solution_secondary difmap
_audit_creation_method SHELXL-97
_cell_angle_alpha 90.00
_cell_angle_beta 90.00
_cell_angle_gamma 90.00
_cell_formula_units_Z 4
_cell_length_a 14.669(5)
_cell_length_b 14.669(5)
_cell_length_c 30.439(9)
_cell_measurement_reflns_used 23904
_cell_measurement_temperature 100(2)
_cell_measurement_theta_max 26.29
_cell_measurement_theta_min 2.66
_cell_volume 6550(4)
_computing_cell_refinement XDS
_computing_data_collection BLU-ICE
_computing_data_reduction XDS
_computing_molecular_graphics
;
'X-SEED (Barbour, 2008) and ORTEPIII (Farrugia, 2008)' 
;
_computing_publication_material 'WinGX (Farrugia, 1999)'
_computing_structure_refinement 'SHELXL-97 (Sheldrick, 1997)'
_computing_structure_solution 'SHELXS-97 (Sheldrick, 1990)'
_diffrn_ambient_temperature 100(2)
_diffrn_detector_area_resol_mean 'ADSC Q210'
_diffrn_measured_fraction_theta_full 0.973
_diffrn_measured_fraction_theta_max 0.973
_diffrn_measurement_device_type '3-BM1 Australian Synchrotron'
_diffrn_measurement_method Rotation
_diffrn_radiation_monochromator Si<111>
_diffrn_radiation_source 'Synchrotron BM'
_diffrn_radiation_type Synchrotron
_diffrn_radiation_wavelength 0.77487
_diffrn_reflns_av_R_equivalents 0.0699
_diffrn_reflns_av_sigmaI/netI 0.0225
_diffrn_reflns_limit_h_max 16
_diffrn_reflns_limit_h_min -16
_diffrn_reflns_limit_k_max 16
_diffrn_reflns_limit_k_min -16
_diffrn_reflns_limit_l_max 33
_diffrn_reflns_limit_l_min -33
_diffrn_reflns_number 34769
_diffrn_reflns_theta_full 26.29
_diffrn_reflns_theta_max 26.29
_diffrn_reflns_theta_min 2.66
_exptl_absorpt_coefficient_mu 2.874
_exptl_absorpt_correction_type none
_exptl_crystal_colour orange
_exptl_crystal_density_diffrn 1.188
_exptl_crystal_density_method 'not measured'
_exptl_crystal_description prism
_exptl_crystal_F_000 2368
_exptl_crystal_size_max 0.08
_exptl_crystal_size_mid 0.05
_exptl_crystal_size_min 0.03
_refine_diff_density_max 0.825
_refine_diff_density_min -1.252
_refine_diff_density_rms 0.085
_refine_ls_extinction_coef 0.00218(18)
_refine_ls_extinction_expression Fc^*^=kFc[1+0.001xFc^2^\l^3^/sin(2\q)]^-1/4^
_refine_ls_extinction_method SHELXL
_refine_ls_goodness_of_fit_ref 1.080
_refine_ls_hydrogen_treatment constr
_refine_ls_matrix_type full
_refine_ls_number_parameters 142
_refine_ls_number_reflns 2498
_refine_ls_number_restraints 0
_refine_ls_restrained_S_all 1.080
_refine_ls_R_factor_all 0.0488
_refine_ls_R_factor_gt 0.0428
_refine_ls_shift/su_max 0.000
_refine_ls_shift/su_mean 0.000
_refine_ls_structure_factor_coef Fsqd
_refine_ls_weighting_details 'calc w=1/[\s^2^(Fo^2^)+(0.0637P)^2^+19.6517P] where P=(Fo^2^+2Fc^2^)/3'
_refine_ls_weighting_scheme calc
_refine_ls_wR_factor_gt 0.1114
_refine_ls_wR_factor_ref 0.1158
_reflns_number_gt 2208
_reflns_number_total 2498
_reflns_threshold_expression >2sigma(I)
_cod_data_source_file om2011134_si_003.cif
_cod_data_source_block D:\compoundthree.CIF
_cod_original_cell_volume 6550(3)
_cod_original_sg_symbol_H-M 'I 41/a'
_cod_database_code 4078200

loop_
_symmetry_equiv_pos_as_xyz
'x, y, z'
'-y+3/4, x+1/4, z+1/4'
'-x, -y+1/2, z'
'y+1/4, -x+1/4, z+1/4'
'x+1/2, y+1/2, z+1/2'
'-y+5/4, x+3/4, z+3/4'
'-x+1/2, -y+1, z+1/2'
'y+3/4, -x+3/4, z+3/4'
'-x, -y, -z'
'y-3/4, -x-1/4, -z-1/4'
'x, y-1/2, -z'
'-y-1/4, x-1/4, -z-1/4'
'-x+1/2, -y+1/2, -z+1/2'
'y-1/4, -x+1/4, -z+1/4'
'x+1/2, y, -z+1/2'
'-y+1/4, x+1/4, -z+1/4'

loop_
_atom_site_label
_atom_site_type_symbol
_atom_site_fract_x
_atom_site_fract_y
_atom_site_fract_z
_atom_site_U_iso_or_equiv
_atom_site_adp_type
_atom_site_occupancy
_atom_site_symmetry_multiplicity
_atom_site_calc_flag
_atom_site_refinement_flags
Yb1 Yb 0.0000 0.2500 0.071608(10) 0.0636(2) Uani 1 2 d S
O1 O -0.0972(3) 0.2795(3) 0.00675(12) 0.0726(11) Uani 1 1 d .
N1 N 0.0568(4) 0.3862(4) 0.12856(14) 0.0640(12) Uani 1 1 d .
C1 C -0.0055(4) 0.4409(4) 0.10738(17) 0.0604(13) Uani 1 1 d .
C2 C 0.0244(4) 0.4663(4) 0.06583(18) 0.0677(15) Uani 1 1 d .
H2 H -0.0076 0.5012 0.0445 0.081 Uiso 1 1 calc R
C3 C 0.1144(4) 0.4282(4) 0.06215(18) 0.0672(15) Uani 1 1 d .
H3 H 0.1545 0.4339 0.0378 0.081 Uiso 1 1 calc R
C4 C 0.1314(4) 0.3817(4) 0.10084(18) 0.0611(13) Uani 1 1 d .
C5 C 0.2174(4) 0.3391(4) 0.11762(17) 0.0648(14) Uani 1 1 d .
C6 C 0.2673(5) 0.4073(4) 0.1487(2) 0.0741(16) Uani 1 1 d .
H6A H 0.2274 0.4193 0.1743 0.089 Uiso 1 1 calc R
H6B H 0.3233 0.3777 0.1599 0.089 Uiso 1 1 calc R
C7 C 0.2935(7) 0.4981(6) 0.1284(2) 0.103(3) Uani 1 1 d .
H7A H 0.3237 0.5361 0.1505 0.154 Uiso 1 1 calc R
H7B H 0.2386 0.5291 0.1178 0.154 Uiso 1 1 calc R
H7C H 0.3351 0.4876 0.1037 0.154 Uiso 1 1 calc R
C8 C 0.2797(4) 0.3125(5) 0.0791(2) 0.0715(16) Uani 1 1 d .
H8A H 0.2440 0.2748 0.0583 0.086 Uiso 1 1 calc R
H8B H 0.2977 0.3688 0.0634 0.086 Uiso 1 1 calc R
C9 C 0.3666(5) 0.2599(6) 0.0914(2) 0.093(2) Uani 1 1 d .
H9A H 0.4018 0.2468 0.0647 0.139 Uiso 1 1 calc R
H9B H 0.3500 0.2026 0.1058 0.139 Uiso 1 1 calc R
H9C H 0.4036 0.2969 0.1114 0.139 Uiso 1 1 calc R
C10 C -0.1591(5) 0.3560(5) 0.0036(2) 0.0777(17) Uani 1 1 d .
H10A H -0.1250 0.4133 -0.0014 0.093 Uiso 1 1 calc R
H10B H -0.1951 0.3622 0.0310 0.093 Uiso 1 1 calc R
C11 C -0.2203(6) 0.3352(6) -0.0348(3) 0.100(2) Uani 1 1 d .
H11A H -0.2768 0.3043 -0.0250 0.120 Uiso 1 1 calc R
H11B H -0.2368 0.3915 -0.0508 0.120 Uiso 1 1 calc R
C12 C -0.1644(6) 0.2742(7) -0.0625(2) 0.111(3) Uani 1 1 d .
H12A H -0.1221 0.3095 -0.0813 0.133 Uiso 1 1 calc R
H12B H -0.2033 0.2354 -0.0814 0.133 Uiso 1 1 calc R
C13 C -0.1134(5) 0.2180(5) -0.02980(19) 0.086(2) Uani 1 1 d .
H13A H -0.1500 0.1648 -0.0204 0.104 Uiso 1 1 calc R
H13B H -0.0551 0.1960 -0.0423 0.104 Uiso 1 1 calc R

loop_
_atom_site_aniso_label
_atom_site_aniso_U_11
_atom_site_aniso_U_22
_atom_site_aniso_U_33
_atom_site_aniso_U_23
_atom_site_aniso_U_13
_atom_site_aniso_U_12
Yb1 0.0708(3) 0.0819(3) 0.0382(3) 0.000 0.000 0.00655(17)
O1 0.085(3) 0.086(3) 0.046(2) -0.0054(19) -0.0022(19) 0.021(2)
N1 0.071(3) 0.074(3) 0.047(3) 0.004(2) 0.007(2) 0.001(2)
C1 0.070(3) 0.063(3) 0.048(3) -0.002(2) 0.003(3) 0.000(3)
C2 0.083(4) 0.074(4) 0.047(3) 0.007(3) 0.002(3) 0.004(3)
C3 0.079(4) 0.079(4) 0.044(3) 0.007(3) 0.006(3) 0.002(3)
C4 0.067(3) 0.067(3) 0.049(3) 0.005(3) 0.003(3) -0.001(3)
C5 0.073(4) 0.077(4) 0.045(3) 0.006(3) -0.002(2) -0.001(3)
C6 0.083(4) 0.078(4) 0.061(4) 0.007(3) -0.008(3) -0.012(3)
C7 0.124(7) 0.097(5) 0.087(5) 0.016(4) -0.016(4) -0.019(5)
C8 0.068(4) 0.086(4) 0.060(3) 0.011(3) 0.003(3) 0.003(3)
C9 0.080(4) 0.122(6) 0.077(4) 0.015(4) 0.002(3) 0.024(4)
C10 0.085(4) 0.084(4) 0.064(4) 0.010(3) 0.004(3) 0.016(3)
C11 0.114(6) 0.094(5) 0.092(5) -0.003(4) -0.032(5) 0.025(4)
C12 0.116(6) 0.146(8) 0.069(4) 0.006(5) -0.027(4) 0.014(6)
C13 0.115(5) 0.099(5) 0.045(3) -0.014(3) -0.018(3) 0.017(4)

loop_
_atom_type_symbol
_atom_type_description
_atom_type_scat_dispersion_real
_atom_type_scat_dispersion_imag
_atom_type_scat_source
C C 0.0033 0.0016 'International Tables Vol C Tables 4.2.6.8 and 6.1.1.4'
H H 0.0000 0.0000 'International Tables Vol C Tables 4.2.6.8 and 6.1.1.4'
N N 0.0061 0.0033 'International Tables Vol C Tables 4.2.6.8 and 6.1.1.4'
O O 0.0106 0.0060 'International Tables Vol C Tables 4.2.6.8 and 6.1.1.4'
Yb Yb -0.3850 5.5486 'International Tables Vol C Tables 4.2.6.8 and 6.1.1.4'

loop_
_geom_angle_atom_site_label_1
_geom_angle_atom_site_label_2
_geom_angle_atom_site_label_3
_geom_angle
_geom_angle_site_symmetry_1
_geom_angle_site_symmetry_3
O1 Yb1 O1 74.10(18) . 3
O1 Yb1 N1 88.12(13) . 16
O1 Yb1 N1 161.61(14) 3 16
O1 Yb1 N1 161.61(14) . 14
O1 Yb1 N1 88.12(13) 3 14
N1 Yb1 N1 110.0(2) 16 14
O1 Yb1 N1 123.10(13) . .
O1 Yb1 N1 116.85(14) 3 .
N1 Yb1 N1 68.98(7) 16 .
N1 Yb1 N1 68.98(7) 14 .
O1 Yb1 N1 116.85(14) . 3
O1 Yb1 N1 123.11(13) 3 3
N1 Yb1 N1 68.98(7) 16 3
N1 Yb1 N1 68.98(7) 14 3
N1 Yb1 N1 102.62(19) . 3
O1 Yb1 C4 121.11(15) . .
O1 Yb1 C4 88.75(15) 3 .
N1 Yb1 C4 96.73(16) 16 .
N1 Yb1 C4 61.78(16) 14 .
N1 Yb1 C4 28.29(15) . .
N1 Yb1 C4 119.54(14) 3 .
O1 Yb1 C4 88.75(15) . 3
O1 Yb1 C4 121.11(15) 3 3
N1 Yb1 C4 61.78(16) 16 3
N1 Yb1 C4 96.72(16) 14 3
N1 Yb1 C4 119.54(14) . 3
N1 Yb1 C4 28.29(15) 3 3
C4 Yb1 C4 143.9(2) . 3
O1 Yb1 C1 117.89(15) . 3
O1 Yb1 C1 96.35(14) 3 3
N1 Yb1 C1 96.10(15) 16 3
N1 Yb1 C1 58.52(16) 14 3
N1 Yb1 C1 115.88(14) . 3
N1 Yb1 C1 27.19(15) 3 3
C4 Yb1 C1 119.79(15) . 3
C4 Yb1 C1 43.83(16) 3 3
O1 Yb1 C1 96.35(14) . .
O1 Yb1 C1 117.89(15) 3 .
N1 Yb1 C1 58.52(16) 16 .
N1 Yb1 C1 96.10(15) 14 .
N1 Yb1 C1 27.19(15) . .
N1 Yb1 C1 115.88(14) 3 .
C4 Yb1 C1 43.83(16) . .
C4 Yb1 C1 119.79(15) 3 .
C1 Yb1 C1 137.5(2) 3 .
O1 Yb1 C3 95.15(15) . .
O1 Yb1 C3 76.28(15) 3 .
N1 Yb1 C3 101.25(16) 16 .
N1 Yb1 C3 84.88(16) 14 .
N1 Yb1 C3 44.96(14) . .
N1 Yb1 C3 145.39(14) 3 .
C4 Yb1 C3 26.29(15) . .
C4 Yb1 C3 162.52(15) 3 .
C1 Yb1 C3 143.10(15) 3 .
C1 Yb1 C3 42.88(15) . .
O1 Yb1 C3 76.28(15) . 3
O1 Yb1 C3 95.15(15) 3 3
N1 Yb1 C3 84.89(16) 16 3
N1 Yb1 C3 101.25(16) 14 3
N1 Yb1 C3 145.39(14) . 3
N1 Yb1 C3 44.96(14) 3 3
C4 Yb1 C3 162.52(15) . 3
C4 Yb1 C3 26.29(15) 3 3
C1 Yb1 C3 42.88(15) 3 3
C1 Yb1 C3 143.10(15) . 3
C3 Yb1 C3 169.4(2) . 3
C10 O1 C13 109.2(5) . .
C10 O1 Yb1 123.4(3) . .
C13 O1 Yb1 126.6(4) . .
C1 N1 C4 105.5(4) . .
C1 N1 Yb1 120.0(4) . 14
C4 N1 Yb1 124.3(4) . 14
C1 N1 Yb1 85.8(3) . .
C4 N1 Yb1 79.8(3) . .
Yb1 N1 Yb1 73.71(14) 14 .
N1 C1 C2 111.9(5) . .
N1 C1 C5 117.3(5) . 16
C2 C1 C5 130.7(5) . 16
N1 C1 Yb1 67.0(3) . .
C2 C1 Yb1 84.9(3) . .
C5 C1 Yb1 116.7(4) 16 .
C1 C2 C3 104.9(5) . .
C1 C2 Yb1 69.4(3) . .
C3 C2 Yb1 73.8(3) . .
C4 C3 C2 106.9(5) . .
C4 C3 Yb1 66.8(3) . .
C2 C3 Yb1 79.9(4) . .
N1 C4 C3 110.7(5) . .
N1 C4 C5 118.5(5) . .
C3 C4 C5 130.4(5) . .
N1 C4 Yb1 71.9(3) . .
C3 C4 Yb1 87.0(4) . .
C5 C4 Yb1 112.9(4) . .
C1 C5 C4 107.3(5) 14 .
C1 C5 C8 109.6(5) 14 .
C4 C5 C8 110.3(4) . .
C1 C5 C6 109.8(4) 14 .
C4 C5 C6 109.5(5) . .
C8 C5 C6 110.3(5) . .
C7 C6 C5 115.7(5) . .
C9 C8 C5 115.7(5) . .
O1 C10 C11 105.6(5) . .
C12 C11 C10 103.6(6) . .
C11 C12 C13 103.4(6) . .
O1 C13 C12 104.4(6) . .

loop_
_geom_bond_atom_site_label_1
_geom_bond_atom_site_label_2
_geom_bond_distance
_geom_bond_site_symmetry_2
Yb1 O1 2.473(4) .
Yb1 O1 2.473(4) 3
Yb1 N1 2.643(5) 16
Yb1 N1 2.643(5) 14
Yb1 N1 2.773(5) .
Yb1 N1 2.773(5) 3
Yb1 C4 2.871(6) .
Yb1 C4 2.871(6) 3
Yb1 C1 3.005(6) 3
Yb1 C1 3.005(6) .
Yb1 C3 3.120(6) .
Yb1 C3 3.120(6) 3
O1 C10 1.446(7) .
O1 C13 1.452(7) .
N1 C1 1.377(8) .
N1 C4 1.383(7) .
N1 Yb1 2.643(5) 14
C1 C2 1.390(8) .
C1 C5 1.494(8) 16
C2 C3 1.438(9) .
C3 C4 1.384(8) .
C4 C5 1.499(8) .
C5 C1 1.494(8) 14
C5 C8 1.538(8) .
C5 C6 1.561(8) .
C6 C7 1.518(10) .
C8 C9 1.536(9) .
C10 C11 1.506(9) .
C11 C12 1.479(11) .
C12 C13 1.494(10) .
